data_4349494
loop_
_publ_author_name
'Rajendran, Natesan Mannangatti'
'Xi, Yanxia'
'Zhang, Wenjuan'
'Braunstein, Pierre'
'Liang, Tongling'
'Sun, Wen-Hua'

_publ_section_title
;
 Magnesium and aluminum complexes bearing bis(5,6,7-trihydro
 quinolyl)-fused benzodiazepines for \e-caprolactone polymerization
;
_journal_issue 10
_journal_name_full 'Inorganic Chemistry Frontiers'
_journal_page_first 1317
_journal_paper_doi 10.1039/C6QI00177G
_journal_volume 3
_journal_year 2016
_chemical_absolute_configuration ad
_chemical_formula_moiety 'C24 H20 Cl2 N4'
_chemical_formula_sum 'C24 H20 Cl2 N4'
_chemical_formula_weight 435.34
_space_group_crystal_system tetragonal
_space_group_IT_number 114
_space_group_name_Hall 'P -4 2n'
_space_group_name_H-M_alt 'P -4 21 c'
_atom_sites_solution_hydrogens geom
_atom_sites_solution_primary direct
_atom_sites_solution_secondary difmap
_audit_creation_date 2016-05-20
_audit_creation_method
;
Olex2 1.2
(compiled 2016.02.19 svn.r3266 for OlexSys, GUI svn.r5155)
;
_audit_update_record
;
2016-06-01 deposited with the CCDC.
2016-08-18 downloaded from the CCDC.
;
_cell_angle_alpha 90.00
_cell_angle_beta 90.00
_cell_angle_gamma 90.00
_cell_formula_units_Z 8
_cell_length_a 19.070(3)
_cell_length_b 19.070(3)
_cell_length_c 12.810(3)
_cell_measurement_reflns_used 16028
_cell_measurement_temperature 173.1500
_cell_measurement_theta_max 27.4718
_cell_measurement_theta_min 1.5099
_cell_volume 4658.5(15)
_computing_cell_refinement 'CrystalClear (Rigaku Inc., 2007)'
_computing_data_collection 'CrystalClear (Rigaku Inc., 2007)'
_computing_data_reduction 'CrystalClear (Rigaku Inc., 2007)'
_computing_molecular_graphics 'Olex2 (Dolomanov et al., 2009)'
_computing_publication_material 'Olex2 (Dolomanov et al., 2009)'
_computing_structure_refinement 'ShelXL (Sheldrick, 2015)'
_computing_structure_solution
;
????
;
_diffrn_ambient_temperature 173.1500
_diffrn_detector_area_resol_mean 28.5714
_diffrn_measured_fraction_theta_full 0.994
_diffrn_measured_fraction_theta_max 0.994
_diffrn_measurement_details
;
scan:
	Number of images: 360
	           Slice: -110.0000 - 70.0000
	     Image width: 0.5000
	        Exp time: 8.0000
	   Rotation axis: Omega
	           Omega: 0.0000
	             Chi: 45.0000
	             Phi: 90.0000
	             XTD: 45.0271
	          2theta: -20.0690
scan:
	Number of images: 240
	           Slice: -80.0000 - 40.0000
	     Image width: 0.5000
	        Exp time: 8.0000
	   Rotation axis: Omega
	           Omega: 0.0000
	             Chi: 45.0000
	             Phi: 270.0000
	             XTD: 45.0271
	          2theta: -20.0690
;
_diffrn_measurement_device
;
Saturn724+ (2x2 bin mode)
;
_diffrn_measurement_device_details
;
AFC10: Fixed Chi 2 circle
;
_diffrn_measurement_device_type 'Bruker P4'
_diffrn_orient_matrix_type d*Trek
_diffrn_orient_matrix_UB_11 -0.0228
_diffrn_orient_matrix_UB_12 -0.0130
_diffrn_orient_matrix_UB_13 -0.0454
_diffrn_orient_matrix_UB_21 0.0469
_diffrn_orient_matrix_UB_22 -0.0122
_diffrn_orient_matrix_UB_23 -0.0201
_diffrn_orient_matrix_UB_31 -0.0084
_diffrn_orient_matrix_UB_32 -0.0734
_diffrn_orient_matrix_UB_33 0.0252
_diffrn_radiation_detector CCD
_diffrn_radiation_type MoK\a
_diffrn_radiation_wavelength 0.71073
_diffrn_reflns_av_R_equivalents 0.0390
_diffrn_reflns_av_unetI/netI 0.0220
_diffrn_reflns_limit_h_max 24
_diffrn_reflns_limit_h_min -24
_diffrn_reflns_limit_k_max 24
_diffrn_reflns_limit_k_min -24
_diffrn_reflns_limit_l_max 16
_diffrn_reflns_limit_l_min -16
_diffrn_reflns_number 31184
_diffrn_reflns_theta_full 27.48
_diffrn_reflns_theta_max 27.48
_diffrn_reflns_theta_min 2.39
_diffrn_source 'Rotating Anode'
_diffrn_source_current 24.0000
_diffrn_source_power 1.2000
_diffrn_source_voltage 50.0000
_exptl_absorpt_coefficient_mu 0.296
_exptl_absorpt_correction_T_max 0.0000
_exptl_absorpt_correction_T_min 0.0000
_exptl_crystal_colour Colorless
_exptl_crystal_density_diffrn 1.241
_exptl_crystal_density_method 'not measured'
_exptl_crystal_description Prism
_exptl_crystal_F_000 1808
_platon_squeeze_details
;
;
_refine_diff_density_max 0.342
_refine_diff_density_min -0.278
_refine_diff_density_rms 0.038
_refine_ls_abs_structure_details 'Flack H D (1983), Acta Cryst. A39, 876-881'
_refine_ls_abs_structure_Flack 0.03(5)
_refine_ls_extinction_method none
_refine_ls_goodness_of_fit_ref 1.037
_refine_ls_hydrogen_treatment constr
_refine_ls_matrix_type full
_refine_ls_number_parameters 271
_refine_ls_number_reflns 5327
_refine_ls_number_restraints 0
_refine_ls_restrained_S_all 1.037
_refine_ls_R_factor_all 0.0422
_refine_ls_R_factor_gt 0.0416
_refine_ls_shift/su_max 0.020
_refine_ls_shift/su_mean 0.003
_refine_ls_structure_factor_coef Fsqd
_refine_ls_weighting_details 'calc w=1/[\s^2^(Fo^2^)+(0.0590P)^2^+1.0500P] where P=(Fo^2^+2Fc^2^)/3'
_refine_ls_weighting_scheme calc
_refine_ls_wR_factor_gt 0.1078
_refine_ls_wR_factor_ref 0.1085
_reflns_number_gt 5257
_reflns_number_total 5327
_reflns_threshold_expression >2sigma(I)
_cod_data_source_file c6qi00177g2.cif
_cod_data_source_block L3
_cod_original_cell_volume 4658.5(13)
_cod_database_code 4349494
_diffrn_number_total 3083
_olex2_refinement_description
;
1. Fixed Uiso
 At 1.2 times of:
  All C(H) groups, All C(H,H) groups, All N(H) groups
2.a Riding coordinates:
 N1(H1)
2.b Secondary CH2 refined with riding coordinates:
 C12(H12A,H12B), C6(H6A,H6B), C7(H7A,H7B), C13(H13A,H13B), C11(H11A,H11B)
2.c Aromatic/amide H refined with riding coordinates:
 N2(H2), C24(H24), C21(H21), C8(H8), C22(H22), C9(H9), C16(H16), C17(H17),
 C23(H23)
;
_olex2_submission_special_instructions 'No special instructions were received'

loop_
_space_group_symop_id
_space_group_symop_operation_xyz
1 'x, y, z'
2 'y, -x, -z'
3 '-x, -y, z'
4 '-y, x, -z'
5 'x+1/2, -y+1/2, -z+1/2'
6 '-x+1/2, y+1/2, -z+1/2'
7 '-y+1/2, -x+1/2, z+1/2'
8 'y+1/2, x+1/2, z+1/2'

loop_
_atom_site_label
_atom_site_type_symbol
_atom_site_fract_x
_atom_site_fract_y
_atom_site_fract_z
_atom_site_U_iso_or_equiv
_atom_site_adp_type
_atom_site_occupancy
_atom_site_calc_flag
_atom_site_refinement_flags_posn
Cl2 Cl 0.44198(3) 0.31322(4) 0.09786(4) 0.06237(18) Uani 1 d .
Cl1 Cl 0.40352(5) -0.02690(3) -0.38905(5) 0.0805(3) Uani 1 d .
N3 N 0.39173(10) 0.10310(8) -0.44586(12) 0.0411(3) Uani 1 d .
N1 N 0.29860(8) 0.22406(8) -0.43736(12) 0.0363(3) Uani 1 d .
H1 H 0.2919 0.1915 -0.3920 0.044 Uiso 1 d R
C2 C 0.42107(9) 0.23989(9) -0.37367(14) 0.0347(4) Uani 1 d .
C19 C 0.26391(9) 0.28615(9) -0.40819(14) 0.0350(3) Uani 1 d .
N4 N 0.42966(9) 0.28938(8) -0.10129(12) 0.0397(3) Uani 1 d .
N2 N 0.33625(8) 0.29355(9) -0.25142(12) 0.0392(3) Uani 1 d .
H2 H 0.3279 0.2928 -0.1855 0.047 Uiso 1 calc R
C12 C 0.35659(11) 0.27037(11) -0.65449(15) 0.0420(4) Uani 1 d .
H12A H 0.3066 0.2622 -0.6480 0.050 Uiso 1 calc R
H12B H 0.3635 0.3100 -0.7009 0.050 Uiso 1 calc R
C10 C 0.47690(12) 0.29746(11) -0.02600(15) 0.0450(4) Uani 1 d .
C1 C 0.37398(9) 0.22823(9) -0.46745(13) 0.0325(3) Uani 1 d .
C6 C 0.54834(10) 0.26375(12) -0.33188(16) 0.0446(4) Uani 1 d .
H6A H 0.5947 0.2429 -0.3344 0.054 Uiso 1 calc R
H6B H 0.5504 0.3089 -0.3666 0.054 Uiso 1 calc R
C20 C 0.28241(10) 0.31933(9) -0.31459(14) 0.0360(4) Uani 1 d .
C18 C 0.40012(13) 0.03979(10) -0.48282(16) 0.0483(5) Uani 1 d .
C24 C 0.20891(10) 0.31321(12) -0.46639(16) 0.0433(4) Uani 1 d .
H24 H 0.1977 0.2927 -0.5301 0.052 Uiso 1 calc R
C21 C 0.24301(11) 0.37695(11) -0.28049(17) 0.0450(4) Uani 1 d .
H21 H 0.2547 0.3988 -0.2180 0.054 Uiso 1 calc R
C7 C 0.49667(10) 0.21666(11) -0.38807(16) 0.0419(4) Uani 1 d .
H7A H 0.5018 0.1691 -0.3622 0.050 Uiso 1 calc R
H7B H 0.5077 0.2163 -0.4620 0.050 Uiso 1 calc R
C14 C 0.39423(10) 0.14606(9) -0.62276(14) 0.0362(4) Uani 1 d .
C8 C 0.57293(11) 0.28270(12) -0.13855(17) 0.0486(5) Uani 1 d .
H8 H 0.6209 0.2802 -0.1507 0.058 Uiso 1 calc R
C15 C 0.38899(9) 0.15639(9) -0.51548(13) 0.0345(4) Uani 1 d .
C13 C 0.39155(11) 0.20596(10) -0.69982(14) 0.0408(4) Uani 1 d .
H13A H 0.3660 0.1911 -0.7615 0.049 Uiso 1 calc R
H13B H 0.4389 0.2178 -0.7210 0.049 Uiso 1 calc R
C11 C 0.38749(10) 0.28695(10) -0.54757(14) 0.0384(4) Uani 1 d .
H11A H 0.3672 0.3303 -0.5219 0.046 Uiso 1 calc R
H11B H 0.4376 0.2940 -0.5546 0.046 Uiso 1 calc R
C4 C 0.45454(9) 0.27711(9) -0.19803(14) 0.0351(4) Uani 1 d .
C22 C 0.18713(11) 0.40186(12) -0.33807(19) 0.0504(5) Uani 1 d .
H22 H 0.1610 0.4397 -0.3141 0.060 Uiso 1 calc R
C9 C 0.54832(12) 0.29523(13) -0.03884(18) 0.0526(5) Uani 1 d .
H9 H 0.5788 0.3018 0.0170 0.063 Uiso 1 calc R
C16 C 0.40382(11) 0.07739(11) -0.65745(15) 0.0440(4) Uani 1 d .
H16 H 0.4083 0.0686 -0.7285 0.053 Uiso 1 calc R
C17 C 0.40674(14) 0.02303(10) -0.58839(17) 0.0513(5) Uani 1 d .
H17 H 0.4128 -0.0230 -0.6106 0.062 Uiso 1 calc R
C5 C 0.52664(10) 0.27387(10) -0.22011(15) 0.0394(4) Uani 1 d .
C3 C 0.40179(9) 0.26884(9) -0.28205(13) 0.0334(3) Uani 1 d .
C23 C 0.17047(11) 0.36993(13) -0.43169(18) 0.0511(5) Uani 1 d .
H23 H 0.1333 0.3867 -0.4714 0.061 Uiso 1 calc R

loop_
_atom_site_aniso_label
_atom_site_aniso_U_11
_atom_site_aniso_U_22
_atom_site_aniso_U_33
_atom_site_aniso_U_23
_atom_site_aniso_U_13
_atom_site_aniso_U_12
Cl2 0.0725(4) 0.0894(4) 0.0252(2) -0.0011(2) -0.0024(2) -0.0003(3)
Cl1 0.1691(8) 0.0357(2) 0.0367(3) 0.0021(2) 0.0078(4) 0.0025(3)
N3 0.0618(10) 0.0359(7) 0.0257(7) -0.0025(6) 0.0053(7) -0.0018(7)
N1 0.0388(7) 0.0390(7) 0.0311(7) -0.0009(6) 0.0030(6) -0.0031(6)
C2 0.0378(8) 0.0355(8) 0.0308(8) -0.0023(7) 0.0016(7) -0.0012(6)
C19 0.0330(8) 0.0418(9) 0.0302(8) 0.0036(7) 0.0026(7) -0.0015(7)
N4 0.0482(8) 0.0430(8) 0.0279(8) -0.0014(6) -0.0037(7) 0.0027(6)
N2 0.0398(8) 0.0523(9) 0.0257(7) -0.0053(6) 0.0009(6) 0.0099(7)
C12 0.0502(10) 0.0455(10) 0.0303(9) 0.0063(8) 0.0022(8) 0.0016(8)
C10 0.0565(11) 0.0520(11) 0.0267(9) 0.0043(8) -0.0055(8) 0.0017(9)
C1 0.0372(8) 0.0350(8) 0.0254(8) -0.0035(7) 0.0024(6) -0.0026(6)
C6 0.0406(10) 0.0553(11) 0.0379(10) -0.0024(9) 0.0033(8) -0.0015(8)
C20 0.0382(8) 0.0399(9) 0.0299(9) 0.0024(7) 0.0036(7) 0.0034(7)
C18 0.0762(14) 0.0372(9) 0.0316(10) 0.0002(7) 0.0057(10) -0.0029(9)
C24 0.0372(9) 0.0605(11) 0.0322(9) 0.0051(8) -0.0022(7) -0.0013(8)
C21 0.0460(10) 0.0467(10) 0.0423(11) -0.0052(8) 0.0021(8) 0.0094(8)
C7 0.0401(9) 0.0490(10) 0.0366(9) -0.0080(8) 0.0028(8) 0.0023(8)
C14 0.0416(9) 0.0408(9) 0.0263(8) -0.0020(7) 0.0025(7) -0.0034(7)
C8 0.0424(10) 0.0614(13) 0.0421(11) 0.0029(9) -0.0063(8) -0.0015(9)
C15 0.0414(9) 0.0365(8) 0.0257(8) -0.0021(7) 0.0031(7) -0.0038(7)
C13 0.0498(10) 0.0482(10) 0.0244(8) 0.0031(7) 0.0011(8) -0.0015(8)
C11 0.0447(9) 0.0389(9) 0.0316(9) 0.0010(7) 0.0037(7) -0.0014(7)
C4 0.0417(9) 0.0347(8) 0.0289(8) -0.0003(7) -0.0009(7) 0.0040(7)
C22 0.0456(11) 0.0539(12) 0.0515(13) 0.0053(10) 0.0054(9) 0.0133(9)
C9 0.0512(12) 0.0715(14) 0.0352(10) 0.0037(10) -0.0131(9) -0.0012(10)
C16 0.0585(12) 0.0482(10) 0.0253(9) -0.0082(8) 0.0048(8) -0.0038(9)
C17 0.0826(15) 0.0356(9) 0.0356(10) -0.0098(8) 0.0052(10) -0.0027(10)
C5 0.0407(9) 0.0423(9) 0.0351(10) 0.0017(7) -0.0031(7) -0.0002(7)
C3 0.0373(8) 0.0371(8) 0.0258(8) 0.0009(6) 0.0018(7) 0.0011(7)
C23 0.0370(9) 0.0660(13) 0.0501(12) 0.0138(10) 0.0020(9) 0.0078(9)

loop_
_atom_type_symbol
_atom_type_description
_atom_type_scat_dispersion_real
_atom_type_scat_dispersion_imag
_atom_type_scat_source
C C 0.0033 0.0016 'International Tables Vol C Tables 4.2.6.8 and 6.1.1.4'
H H 0.0000 0.0000 'International Tables Vol C Tables 4.2.6.8 and 6.1.1.4'
N N 0.0061 0.0033 'International Tables Vol C Tables 4.2.6.8 and 6.1.1.4'
Cl Cl 0.1484 0.1585 'International Tables Vol C Tables 4.2.6.8 and 6.1.1.4'

loop_
_geom_angle_atom_site_label_1
_geom_angle_atom_site_label_2
_geom_angle_atom_site_label_3
_geom_angle
C18 N3 C15 117.38(16)
C19 N1 C1 118.51(14)
C1 C2 C7 115.03(15)
C3 C2 C1 126.03(16)
C3 C2 C7 118.94(16)
C20 C19 N1 119.28(16)
C24 C19 N1 121.75(18)
C24 C19 C20 118.86(17)
C10 N4 C4 116.67(17)
C3 N2 C20 128.01(15)
C13 C12 C11 110.05(17)
N4 C10 Cl2 114.88(16)
N4 C10 C9 125.6(2)
C9 C10 Cl2 119.51(16)
N1 C1 C2 111.97(14)
N1 C1 C15 103.70(13)
N1 C1 C11 111.86(15)
C2 C1 C15 109.84(15)
C2 C1 C11 108.79(14)
C15 C1 C11 110.60(14)
C5 C6 C7 110.46(16)
C19 C20 C21 119.08(18)
N2 C20 C19 121.47(16)
N2 C20 C21 119.32(18)
N3 C18 Cl1 115.29(15)
N3 C18 C17 125.02(18)
C17 C18 Cl1 119.69(15)
C23 C24 C19 121.4(2)
C22 C21 C20 121.2(2)
C6 C7 C2 112.74(16)
C15 C14 C13 122.39(16)
C15 C14 C16 117.18(17)
C16 C14 C13 120.41(17)
C5 C8 C9 120.3(2)
N3 C15 C1 114.51(15)
N3 C15 C14 122.80(16)
C14 C15 C1 122.53(16)
C14 C13 C12 112.20(15)
C12 C11 C1 112.53(15)
N4 C4 C5 122.50(17)
N4 C4 C3 116.58(15)
C5 C4 C3 120.90(16)
C21 C22 C23 119.3(2)
C10 C9 C8 116.95(19)
C17 C16 C14 120.81(18)
C16 C17 C18 116.80(18)
C8 C5 C6 124.17(18)
C8 C5 C4 117.96(18)
C4 C5 C6 117.83(16)
C2 C3 N2 128.96(16)
C2 C3 C4 119.39(16)
N2 C3 C4 111.64(15)
C24 C23 C22 120.2(2)

loop_
_geom_bond_atom_site_label_1
_geom_bond_atom_site_label_2
_geom_bond_distance
Cl2 C10 1.747(2)
Cl1 C18 1.750(2)
N3 C18 1.307(2)
N3 C15 1.353(2)
N1 C19 1.407(2)
N1 C1 1.490(2)
C2 C1 1.516(2)
C2 C7 1.519(3)
C2 C3 1.348(2)
C19 C20 1.401(3)
C19 C24 1.386(3)
N4 C10 1.329(3)
N4 C4 1.348(2)
N2 C20 1.397(2)
N2 C3 1.392(2)
C12 C13 1.513(3)
C12 C11 1.524(3)
C10 C9 1.372(3)
C1 C15 1.529(2)
C1 C11 1.541(3)
C6 C7 1.515(3)
C6 C5 1.503(3)
C20 C21 1.401(3)
C18 C17 1.395(3)
C24 C23 1.380(3)
C21 C22 1.380(3)
C14 C15 1.392(2)
C14 C13 1.511(3)
C14 C16 1.395(3)
C8 C9 1.382(3)
C8 C5 1.378(3)
C4 C5 1.405(3)
C4 C3 1.482(2)
C22 C23 1.382(3)
C16 C17 1.364(3)

loop_
_platon_squeeze_void_nr
_platon_squeeze_void_average_x
_platon_squeeze_void_average_y
_platon_squeeze_void_average_z
_platon_squeeze_void_volume
_platon_squeeze_void_count_electrons
_platon_squeeze_void_content
1 0.000 0.000 -0.004 372 83 ' '
2 0.500 0.500 -0.012 372 83 ' '
